data_7052827
loop_
_publ_author_name
'Wang, Wen-Zhen'
'Ismayilov, Rayyat Huseyn'
'Lee, Gene-Hsiang'
'Huang, Yi-Lin'
'Yeh, Chen-Yu'
'Fu, Ming-Dung'
'Chen, Chun-hsien'
'Peng, Shie-Ming'

_publ_section_title
;
 Fine tuning of pentachromium(ii) metal string complexes through elaborate
 design of ligand
;
_journal_issue 3
_journal_name_full 'New Journal of Chemistry'
_journal_page_first 632
_journal_paper_doi 10.1039/c1nj20512a
_journal_volume 36
_journal_year 2012
_chemical_formula_sum 'C52 H36 Cl2 Cr5 N28'
_chemical_formula_weight 1383.99
_chemical_name_systematic
;
?
;
_space_group_IT_number 14
_symmetry_cell_setting monoclinic
_symmetry_space_group_name_Hall '-P 2ybc'
_symmetry_space_group_name_H-M 'P 1 21/c 1'
_atom_sites_solution_hydrogens geom
_atom_sites_solution_primary direct
_atom_sites_solution_secondary difmap
_audit_creation_method SHELXL-97
_cell_angle_alpha 90.00
_cell_angle_beta 101.3254(13)
_cell_angle_gamma 90.00
_cell_formula_units_Z 2
_cell_length_a 10.4539(2)
_cell_length_b 12.7977(3)
_cell_length_c 25.2298(5)
_cell_measurement_reflns_used all
_cell_measurement_temperature 150(2)
_cell_measurement_theta_max 27.50
_cell_measurement_theta_min 1.00
_cell_volume 3309.66(12)
_computing_cell_refinement DENZO-SMN
_computing_data_collection 'NONIUS COLLECT'
_computing_data_reduction DENZO-SMN
_computing_molecular_graphics 'Bruker SHELXTL'
_computing_publication_material 'Bruker SHELXTL'
_computing_structure_refinement 'SHELXL-97 (Sheldrick, 1997)'
_computing_structure_solution 'SHELXS-97 (Sheldrick, 1990)'
_diffrn_ambient_temperature 150(2)
_diffrn_measured_fraction_theta_full 1.000
_diffrn_measured_fraction_theta_max 1.000
_diffrn_measurement_device_type 'NONIUS KappaCCD'
_diffrn_measurement_method '\w scans'
_diffrn_radiation_monochromator graphite
_diffrn_radiation_source 'fine-focus sealed tube'
_diffrn_radiation_type MoK\a
_diffrn_radiation_wavelength 0.71073
_diffrn_reflns_av_R_equivalents 0.0609
_diffrn_reflns_av_sigmaI/netI 0.0449
_diffrn_reflns_limit_h_max 12
_diffrn_reflns_limit_h_min -12
_diffrn_reflns_limit_k_max 15
_diffrn_reflns_limit_k_min -14
_diffrn_reflns_limit_l_max 29
_diffrn_reflns_limit_l_min -23
_diffrn_reflns_number 32994
_diffrn_reflns_theta_full 25.00
_diffrn_reflns_theta_max 25.00
_diffrn_reflns_theta_min 1.65
_exptl_absorpt_coefficient_mu 0.932
_exptl_absorpt_correction_T_max 0.969
_exptl_absorpt_correction_T_min 0.748
_exptl_absorpt_correction_type multi-scan
_exptl_crystal_colour dark-brown
_exptl_crystal_density_diffrn 1.389
_exptl_crystal_density_method 'not measured'
_exptl_crystal_description plate
_exptl_crystal_F_000 1396
_exptl_crystal_size_max 0.20
_exptl_crystal_size_mid 0.20
_exptl_crystal_size_min 0.05
_refine_diff_density_max 0.611
_refine_diff_density_min -0.796
_refine_diff_density_rms 0.214
_refine_ls_extinction_method none
_refine_ls_goodness_of_fit_ref 0.914
_refine_ls_hydrogen_treatment constr
_refine_ls_matrix_type full
_refine_ls_number_parameters 363
_refine_ls_number_reflns 5830
_refine_ls_number_restraints 0
_refine_ls_restrained_S_all 0.914
_refine_ls_R_factor_all 0.0942
_refine_ls_R_factor_gt 0.0670
_refine_ls_shift/su_max 0.012
_refine_ls_shift/su_mean 0.000
_refine_ls_structure_factor_coef Fsqd
_refine_ls_weighting_details 'calc w=1/[\s^2^(Fo^2^)+(0.1301P)^2^+5.7316P] where P=(Fo^2^+2Fc^2^)/3'
_refine_ls_weighting_scheme calc
_refine_ls_wR_factor_gt 0.1874
_refine_ls_wR_factor_ref 0.2045
_reflns_number_gt 3962
_reflns_number_total 5830
_reflns_threshold_expression >2sigma(I)
_cod_data_source_file c1nj20512a.txt
_cod_data_source_block ic11438_squeeze
_cod_depositor_comments
;
The following automatic conversions were performed:

'_symmetry_cell_setting' value 'Monoclinic' changed to 'monoclinic'
according to /home/saulius/struct/CIF-dictionaries/cif_core.dic
dictionary named 'cif_core.dic' version 2.4.1 from 2010-06-29.

Automatic conversion script
Id: cif_fix_values 1715 2011-07-08 13:25:40Z adriana 
;
_cod_original_sg_symbol_H-M P2(1)/c
_cod_database_code 7052827

loop_
_symmetry_equiv_pos_as_xyz
'x, y, z'
'-x, y+1/2, -z+1/2'
'-x, -y, -z'
'x, -y-1/2, z-1/2'

loop_
_atom_site_label
_atom_site_type_symbol
_atom_site_fract_x
_atom_site_fract_y
_atom_site_fract_z
_atom_site_U_iso_or_equiv
_atom_site_adp_type
_atom_site_occupancy
_atom_site_symmetry_multiplicity
_atom_site_calc_flag
_atom_site_refinement_flags
_atom_site_disorder_assembly
_atom_site_disorder_group
Cr1 Cr 0.42410(7) 0.88221(6) 0.32640(3) 0.0444(3) Uani 1 1 d . . .
Cr2 Cr 0.4579(5) 0.9328(4) 0.40600(13) 0.0351(6) Uani 0.5007(16) 1 d P A 1
Cr2' Cr 0.4665(5) 0.9525(4) 0.42229(13) 0.0351(6) Uani 0.4993(16) 1 d P A 2
Cr3 Cr 0.5000 1.0000 0.5000 0.0392(4) Uani 1.001(3) 2 d SP . .
Cl1 Cl 0.38335(13) 0.81675(11) 0.23178(4) 0.0567(4) Uani 1 1 d . A .
N3 N 0.6835(3) 0.9368(3) 0.51255(13) 0.0344(8) Uani 1 1 d . A .
N8 N 0.5742(3) 1.1364(3) 0.47553(13) 0.0357(8) Uani 1 1 d . A .
C7 C 0.9316(5) 0.8542(4) 0.5289(2) 0.0530(13) Uani 1 1 d . . .
H7A H 1.0137 0.8197 0.5363 0.064 Uiso 0.5007(16) 1 calc PR A 1
H7B H 1.0202 0.8327 0.5340 0.064 Uiso 0.4993(16) 1 calc PR A 2
C20 C 0.6830(6) 1.3147(4) 0.4441(2) 0.0635(15) Uani 1 1 d . . .
H20A H 0.7168 1.3779 0.4327 0.076 Uiso 0.5007(16) 1 calc PR A 1
H20B H 0.7173 1.3781 0.4332 0.076 Uiso 0.4993(16) 1 calc PR A 2
N1 N 0.5232(7) 0.7539(6) 0.3597(3) 0.0287(16) Uiso 0.5007(16) 1 d P A 1
N2 N 0.6146(6) 0.8515(5) 0.4335(2) 0.0274(14) Uiso 0.5007(16) 1 d P A 1
N4 N 0.3152(6) 1.0532(5) 0.3967(3) 0.0331(15) Uiso 0.5007(16) 1 d P . 1
N5 N 0.3277(9) 1.0332(7) 0.3068(4) 0.032(2) Uiso 0.5007(16) 1 d P A 1
N11 N 0.6033(7) 0.9631(7) 0.3202(3) 0.0313(17) Uiso 0.5007(16) 1 d P A 1
N16 N 0.5872(6) 1.0612(5) 0.3954(3) 0.0330(15) Uiso 0.5007(16) 1 d P A 1
N17 N 0.3403(6) 0.8430(5) 0.4346(3) 0.0348(16) Uiso 0.5007(16) 1 d P . 1
N18 N 0.2524(12) 0.8287(10) 0.3436(5) 0.038(4) Uiso 0.5007(16) 1 d P A 1
N19 N 0.6305(8) 0.5664(6) 0.4082(3) 0.0426(18) Uiso 0.5007(16) 1 d P A 1
N20 N 0.2199(10) 1.2308(7) 0.2812(4) 0.048(2) Uiso 0.5007(16) 1 d P A 1
N25 N 0.8470(10) 1.0440(9) 0.3186(4) 0.051(3) Uiso 0.5007(16) 1 d P A 1
N26 N 0.0056(13) 0.7678(11) 0.3677(5) 0.056(4) Uiso 0.5007(16) 1 d P A 1
C1 C 0.5274(15) 0.6561(12) 0.3340(6) 0.065(5) Uiso 0.5007(16) 1 d P A 1
H1 H 0.4904 0.6525 0.2966 0.078 Uiso 0.5007(16) 1 calc PR A 1
C2 C 0.5792(14) 0.5674(11) 0.3580(6) 0.068(4) Uiso 0.5007(16) 1 d P A 1
H2 H 0.5774 0.5052 0.3373 0.081 Uiso 0.5007(16) 1 calc PR A 1
C3 C 0.6558(9) 0.6608(7) 0.4316(4) 0.047(2) Uiso 0.5007(16) 1 d P A 1
H3 H 0.7136 0.6639 0.4657 0.056 Uiso 0.5007(16) 1 calc PR A 1
C4 C 0.6014(8) 0.7559(6) 0.4086(3) 0.0351(19) Uiso 0.5007(16) 1 d P A 1
C5 C 0.7162(8) 0.8719(7) 0.4762(4) 0.026(2) Uiso 0.5007(16) 1 d P A 1
C6 C 0.8404(10) 0.8303(9) 0.4822(4) 0.037(3) Uiso 0.5007(16) 1 d P A 1
H6 H 0.8631 0.7864 0.4551 0.044 Uiso 0.5007(16) 1 calc PR A 1
C8 C 0.9005(9) 0.9307(8) 0.5652(4) 0.046(2) Uiso 0.5007(16) 1 d P A 1
H8A H 0.9633 0.9506 0.5961 0.055 Uiso 0.5007(16) 1 calc PR A 1
C9 C 0.7777(8) 0.9758(7) 0.5551(3) 0.0324(18) Uiso 0.5007(16) 1 d P . 1
C10 C 0.2899(8) 1.0937(6) 0.3449(3) 0.0323(18) Uiso 0.5007(16) 1 d P A 1
C11 C 0.2376(9) 1.1940(7) 0.3312(4) 0.045(2) Uiso 0.5007(16) 1 d P A 1
H11 H 0.2144 1.2364 0.3587 0.054 Uiso 0.5007(16) 1 calc PR A 1
C12 C 0.2605(10) 1.1730(9) 0.2455(5) 0.040(3) Uiso 0.5007(16) 1 d P A 1
H12 H 0.2535 1.2000 0.2100 0.048 Uiso 0.5007(16) 1 calc PR A 1
C13 C 0.3129(9) 1.0752(7) 0.2562(3) 0.030(2) Uiso 0.5007(16) 1 d P A 1
H13 H 0.3392 1.0363 0.2281 0.036 Uiso 0.5007(16) 1 calc PR A 1
C18 C 0.6122(9) 1.1521(6) 0.4255(3) 0.0299(18) Uiso 0.5007(16) 1 d P A 1
C19 C 0.6675(11) 1.2428(8) 0.4107(4) 0.045(2) Uiso 0.5007(16) 1 d P A 1
H19 H 0.6925 1.2496 0.3767 0.054 Uiso 0.5007(16) 1 calc PR A 1
C21 C 0.6572(12) 1.3151(10) 0.4964(5) 0.059(3) Uiso 0.5007(16) 1 d P A 1
H21 H 0.6809 1.3714 0.5209 0.070 Uiso 0.5007(16) 1 calc PR A 1
C22 C 0.5950(9) 1.2277(7) 0.5090(3) 0.037(2) Uiso 0.5007(16) 1 d P . 1
C39 C 0.6747(13) 0.9282(11) 0.2838(6) 0.041(4) Uiso 0.5007(16) 1 d P A 1
H39 H 0.6413 0.8742 0.2591 0.049 Uiso 0.5007(16) 1 calc PR A 1
C40 C 0.7895(14) 0.9692(11) 0.2829(6) 0.051(4) Uiso 0.5007(16) 1 d P A 1
H40 H 0.8350 0.9457 0.2561 0.061 Uiso 0.5007(16) 1 calc PR A 1
C41 C 0.7832(9) 1.0730(7) 0.3540(4) 0.043(2) Uiso 0.5007(16) 1 d P A 1
H41 H 0.8222 1.1227 0.3802 0.051 Uiso 0.5007(16) 1 calc PR A 1
C42 C 0.6576(8) 1.0355(6) 0.3565(3) 0.0335(18) Uiso 0.5007(16) 1 d P A 1
C47 C 0.2333(9) 0.8195(7) 0.3948(4) 0.041(2) Uiso 0.5007(16) 1 d P A 1
C48 C 0.1087(9) 0.7936(8) 0.4046(4) 0.044(2) Uiso 0.5007(16) 1 d P A 1
H48 H 0.0981 0.7949 0.4411 0.053 Uiso 0.5007(16) 1 calc PR A 1
C49 C 0.0230(10) 0.7970(8) 0.3135(4) 0.049(2) Uiso 0.5007(16) 1 d P A 1
H49 H -0.0516 0.7987 0.2850 0.059 Uiso 0.5007(16) 1 calc PR A 1
C50 C 0.1401(9) 0.8216(8) 0.3020(4) 0.040(2) Uiso 0.5007(16) 1 d P A 1
H50 H 0.1472 0.8342 0.2656 0.048 Uiso 0.5007(16) 1 calc PR A 1
N6 N 0.3650(10) 1.0283(8) 0.3059(4) 0.043(3) Uiso 0.4993(16) 1 d P A 2
N7 N 0.4715(7) 1.0818(5) 0.3896(3) 0.0363(16) Uiso 0.4993(16) 1 d P A 2
N9 N 0.4483(7) 0.7881(5) 0.4428(3) 0.0382(16) Uiso 0.4993(16) 1 d P . 2
N10 N 0.4768(9) 0.7259(7) 0.3604(3) 0.046(2) Uiso 0.4993(16) 1 d P A 2
N12 N 0.6526(7) 0.9186(6) 0.4201(3) 0.0365(16) Uiso 0.4993(16) 1 d P A 2
N13 N 0.2676(6) 0.9504(5) 0.4124(3) 0.0312(15) Uiso 0.4993(16) 1 d P . 2
N14 N 0.2330(12) 0.8417(10) 0.3390(5) 0.037(4) Uiso 0.4993(16) 1 d P A 2
N15 N 0.6168(8) 0.9200(7) 0.3273(3) 0.040(2) Uiso 0.4993(16) 1 d P A 2
N21 N 0.2695(11) 1.2289(8) 0.2777(4) 0.058(3) Uiso 0.4993(16) 1 d P A 2
N22 N 0.5563(16) 0.5301(12) 0.4055(6) 0.115(4) Uiso 0.4993(16) 1 d P A 2
N23 N 0.8598(10) 1.0145(9) 0.3279(4) 0.051(3) Uiso 0.4993(16) 1 d P A 2
N24 N -0.0036(14) 0.7879(11) 0.3590(6) 0.060(5) Uiso 0.4993(16) 1 d P A 2
C14 C 0.2803(12) 1.0420(10) 0.2575(5) 0.054(3) Uiso 0.4993(16) 1 d P A 2
H14 H 0.2512 0.9836 0.2351 0.065 Uiso 0.4993(16) 1 calc PR A 2
C15 C 0.2384(14) 1.1397(12) 0.2418(6) 0.067(4) Uiso 0.4993(16) 1 d P A 2
H15 H 0.1875 1.1500 0.2067 0.080 Uiso 0.4993(16) 1 calc PR A 2
C16 C 0.3483(10) 1.2063(8) 0.3237(4) 0.053(2) Uiso 0.4993(16) 1 d P A 2
H16 H 0.3737 1.2624 0.3482 0.063 Uiso 0.4993(16) 1 calc PR A 2
C17 C 0.3985(9) 1.1069(7) 0.3400(4) 0.040(2) Uiso 0.4993(16) 1 d P A 2
C23 C 0.4813(10) 0.7055(8) 0.4139(4) 0.052(2) Uiso 0.4993(16) 1 d P A 2
C24 C 0.5311(14) 0.6102(11) 0.4369(6) 0.086(4) Uiso 0.4993(16) 1 d P A 2
H24 H 0.5473 0.6019 0.4750 0.103 Uiso 0.4993(16) 1 calc PR A 2
C25 C 0.5267(14) 0.5579(10) 0.3541(5) 0.060(3) Uiso 0.4993(16) 1 d P A 2
H25 H 0.5348 0.5046 0.3288 0.072 Uiso 0.4993(16) 1 calc PR A 2
C26 C 0.4867(12) 0.6513(9) 0.3328(5) 0.040(3) Uiso 0.4993(16) 1 d P A 2
H26 H 0.4656 0.6584 0.2946 0.048 Uiso 0.4993(16) 1 calc PR A 2
C27 C 0.6556(14) 0.9482(11) 0.2800(6) 0.043(4) Uiso 0.4993(16) 1 d P A 2
H27 H 0.5994 0.9345 0.2463 0.052 Uiso 0.4993(16) 1 calc PR A 2
C28 C 0.7781(14) 0.9973(12) 0.2808(6) 0.054(4) Uiso 0.4993(16) 1 d P A 2
H28 H 0.8019 1.0179 0.2479 0.064 Uiso 0.4993(16) 1 calc PR A 2
C29 C 0.8200(10) 0.9893(8) 0.3733(4) 0.051(2) Uiso 0.4993(16) 1 d P A 2
H29 H 0.8755 1.0061 0.4068 0.061 Uiso 0.4993(16) 1 calc PR A 2
C30 C 0.7010(8) 0.9394(7) 0.3747(3) 0.039(2) Uiso 0.4993(16) 1 d P A 2
C31 C 0.7364(10) 0.9040(8) 0.4706(4) 0.035(3) Uiso 0.4993(16) 1 d P A 2
C32 C 0.8584(11) 0.8600(9) 0.4776(5) 0.043(3) Uiso 0.4993(16) 1 d P A 2
H32 H 0.8913 0.8343 0.4476 0.052 Uiso 0.4993(16) 1 calc PR A 2
C33 C 0.8789(9) 0.8788(8) 0.5727(4) 0.038(2) Uiso 0.4993(16) 1 d P A 2
H33 H 0.9286 0.8716 0.6083 0.046 Uiso 0.4993(16) 1 calc PR A 2
C34 C 0.7514(8) 0.9144(7) 0.5640(3) 0.0358(19) Uiso 0.4993(16) 1 d P . 2
C35 C 0.1847(9) 0.8826(7) 0.3806(4) 0.042(2) Uiso 0.4993(16) 1 d P A 2
C36 C 0.0645(10) 0.8462(9) 0.3889(4) 0.054(3) Uiso 0.4993(16) 1 d P A 2
H36 H 0.0351 0.8692 0.4202 0.065 Uiso 0.4993(16) 1 calc PR A 2
C37 C 0.0478(13) 0.7310(11) 0.3204(5) 0.075(3) Uiso 0.4993(16) 1 d P A 2
H37 H 0.0042 0.6714 0.3030 0.090 Uiso 0.4993(16) 1 calc PR A 2
C38 C 0.1613(10) 0.7646(9) 0.3092(4) 0.054(3) Uiso 0.4993(16) 1 d P A 2
H38 H 0.1927 0.7342 0.2799 0.065 Uiso 0.4993(16) 1 calc PR A 2
C43 C 0.5469(10) 1.1511(6) 0.4228(3) 0.0324(19) Uiso 0.4993(16) 1 d P A 2
C44 C 0.6075(10) 1.2416(7) 0.4042(4) 0.033(2) Uiso 0.4993(16) 1 d P A 2
H44 H 0.5990 1.2545 0.3666 0.040 Uiso 0.4993(16) 1 calc PR A 2
C45 C 0.7008(10) 1.2869(8) 0.4967(4) 0.040(2) Uiso 0.4993(16) 1 d P A 2
H45 H 0.7497 1.3312 0.5234 0.049 Uiso 0.4993(16) 1 calc PR A 2
C46 C 0.6476(9) 1.1923(7) 0.5129(3) 0.034(2) Uiso 0.4993(16) 1 d P . 2

loop_
_atom_site_aniso_label
_atom_site_aniso_U_11
_atom_site_aniso_U_22
_atom_site_aniso_U_33
_atom_site_aniso_U_23
_atom_site_aniso_U_13
_atom_site_aniso_U_12
Cr1 0.0443(5) 0.0542(5) 0.0356(4) -0.0066(3) 0.0104(3) 0.0023(3)
Cr2 0.0364(7) 0.0422(16) 0.0264(18) -0.0011(11) 0.0055(14) 0.0057(9)
Cr2' 0.0364(7) 0.0422(16) 0.0264(18) -0.0011(11) 0.0055(14) 0.0057(9)
Cr3 0.0345(6) 0.0390(6) 0.0452(6) -0.0011(4) 0.0108(4) 0.0067(4)
Cl1 0.0691(8) 0.0721(8) 0.0301(6) -0.0122(6) 0.0127(5) -0.0043(7)
N3 0.0359(19) 0.044(2) 0.0237(17) -0.0016(15) 0.0064(14) 0.0074(16)
N8 0.042(2) 0.041(2) 0.0256(18) -0.0006(15) 0.0103(15) 0.0054(16)
C7 0.038(3) 0.068(3) 0.052(3) -0.004(3) 0.008(2) 0.015(2)
C20 0.092(4) 0.051(3) 0.050(3) 0.016(3) 0.021(3) -0.006(3)

loop_
_atom_type_symbol
_atom_type_description
_atom_type_scat_dispersion_real
_atom_type_scat_dispersion_imag
_atom_type_scat_source
C C 0.0033 0.0016 'International Tables Vol C Tables 4.2.6.8 and 6.1.1.4'
H H 0.0000 0.0000 'International Tables Vol C Tables 4.2.6.8 and 6.1.1.4'
N N 0.0061 0.0033 'International Tables Vol C Tables 4.2.6.8 and 6.1.1.4'
Cl Cl 0.1484 0.1585 'International Tables Vol C Tables 4.2.6.8 and 6.1.1.4'
Cr Cr 0.3209 0.6236 'International Tables Vol C Tables 4.2.6.8 and 6.1.1.4'

loop_
_geom_angle_atom_site_label_1
_geom_angle_atom_site_label_2
_geom_angle_atom_site_label_3
_geom_angle
_geom_angle_site_symmetry_1
_geom_angle_site_symmetry_3
N6 Cr1 N1 165.0(4) . .
N6 Cr1 N18 97.4(5) . .
N1 Cr1 N18 92.3(4) . .
N6 Cr1 N15 92.0(4) . .
N1 Cr1 N15 76.6(3) . .
N18 Cr1 N15 165.8(4) . .
N6 Cr1 Cr2 86.8(3) . .
N1 Cr1 Cr2 82.9(2) . .
N18 Cr1 Cr2 83.6(4) . .
N15 Cr1 Cr2 86.3(3) . .
N6 Cr1 N14 90.9(5) . .
N1 Cr1 N14 99.0(4) . .
N18 Cr1 N14 6.8(6) . .
N15 Cr1 N14 171.0(4) . .
Cr2 Cr1 N14 85.3(4) . .
N6 Cr1 N11 76.3(4) . .
N1 Cr1 N11 92.1(3) . .
N18 Cr1 N11 168.4(4) . .
N15 Cr1 N11 15.7(2) . .
Cr2 Cr1 N11 86.3(2) . .
N14 Cr1 N11 165.1(4) . .
N6 Cr1 N5 9.7(4) . .
N1 Cr1 N5 168.6(3) . .
N18 Cr1 N5 87.6(4) . .
N15 Cr1 N5 101.6(4) . .
Cr2 Cr1 N5 85.8(3) . .
N14 Cr1 N5 81.2(4) . .
N11 Cr1 N5 85.9(3) . .
N6 Cr1 N10 171.1(4) . .
N1 Cr1 N10 15.8(3) . .
N18 Cr1 N10 77.1(4) . .
N15 Cr1 N10 92.2(4) . .
Cr2 Cr1 N10 85.7(3) . .
N14 Cr1 N10 83.8(4) . .
N11 Cr1 N10 107.9(3) . .
N5 Cr1 N10 163.2(3) . .
N6 Cr1 Cl1 94.6(3) . .
N1 Cr1 Cl1 95.83(19) . .
N18 Cr1 Cl1 95.7(3) . .
N15 Cr1 Cl1 94.2(2) . .
Cr2 Cr1 Cl1 178.49(15) . .
N14 Cr1 Cl1 94.1(3) . .
N11 Cr1 Cl1 94.55(19) . .
N5 Cr1 Cl1 95.5(2) . .
N10 Cr1 Cl1 92.9(2) . .
N6 Cr1 Cr2' 84.4(3) . .
N1 Cr1 Cr2' 85.0(2) . .
N18 Cr1 Cr2' 85.0(4) . .
N15 Cr1 Cr2' 85.3(2) . .
Cr2 Cr1 Cr2' 2.6(3) . .
N14 Cr1 Cr2' 86.4(3) . .
N11 Cr1 Cr2' 84.7(2) . .
N5 Cr1 Cr2' 83.6(3) . .
N10 Cr1 Cr2' 88.2(2) . .
Cl1 Cr1 Cr2' 178.88(13) . .
N17 Cr2 N2 95.8(4) . .
N17 Cr2 Cr1 100.2(3) . .
N2 Cr2 Cr1 98.6(2) . .
N17 Cr2 N4 89.3(3) . .
N2 Cr2 N4 161.5(3) . .
Cr1 Cr2 N4 97.9(3) . .
N17 Cr2 N16 162.7(3) . .
N2 Cr2 N16 87.0(3) . .
Cr1 Cr2 N16 96.2(3) . .
N4 Cr2 N16 83.0(3) . .
N17 Cr2 Cr3 81.7(2) . .
N2 Cr2 Cr3 82.3(2) . .
Cr1 Cr2 Cr3 177.8(3) . .
N4 Cr2 Cr3 80.9(2) . .
N16 Cr2 Cr3 81.8(2) . .
N7 Cr2' N12 93.9(4) . .
N7 Cr2' Cr3 98.6(3) . .
N12 Cr2' Cr3 96.2(3) . .
N7 Cr2' N13 94.3(3) . .
N12 Cr2' N13 164.3(3) . .
Cr3 Cr2' N13 95.8(3) . .
N7 Cr2' N9 167.5(3) . .
N12 Cr2' N9 85.9(3) . .
Cr3 Cr2' N9 93.8(3) . .
N13 Cr2' N9 83.2(3) . .
N7 Cr2' Cr1 84.7(3) . .
N12 Cr2' Cr1 83.5(2) . .
Cr3 Cr2' Cr1 176.7(3) . .
N13 Cr2' Cr1 84.0(2) . .
N9 Cr2' Cr1 82.9(2) . .
Cr2' Cr3 Cr2' 179.998(1) 3_676 .
Cr2' Cr3 N3 89.45(17) 3_676 .
Cr2' Cr3 N3 90.55(17) . .
Cr2' Cr3 N3 90.56(17) 3_676 3_676
Cr2' Cr3 N3 89.44(17) . 3_676
N3 Cr3 N3 179.999(2) . 3_676
Cr2' Cr3 N8 91.87(18) 3_676 .
Cr2' Cr3 N8 88.12(18) . .
N3 Cr3 N8 89.12(14) . .
N3 Cr3 N8 90.88(14) 3_676 .
Cr2' Cr3 N8 88.13(18) 3_676 3_676
Cr2' Cr3 N8 91.87(18) . 3_676
N3 Cr3 N8 90.88(14) . 3_676
N3 Cr3 N8 89.12(14) 3_676 3_676
N8 Cr3 N8 180.00(17) . 3_676
Cr2' Cr3 Cr2 177.2(3) 3_676 .
Cr2' Cr3 Cr2 2.8(3) . .
N3 Cr3 Cr2 89.75(14) . .
N3 Cr3 Cr2 90.25(14) 3_676 .
N8 Cr3 Cr2 90.79(15) . .
N8 Cr3 Cr2 89.20(15) 3_676 .
Cr2' Cr3 Cr2 2.8(3) 3_676 3_676
Cr2' Cr3 Cr2 177.2(3) . 3_676
N3 Cr3 Cr2 90.25(14) . 3_676
N3 Cr3 Cr2 89.75(14) 3_676 3_676
N8 Cr3 Cr2 89.21(15) . 3_676
N8 Cr3 Cr2 90.80(15) 3_676 3_676
Cr2 Cr3 Cr2 180.000(1) . 3_676
C5 N3 C31 21.3(5) . .
C5 N3 C34 111.4(6) . .
C31 N3 C34 117.2(6) . .
C5 N3 C9 120.9(6) . .
C31 N3 C9 112.1(6) . .
C34 N3 C9 36.7(4) . .
C5 N3 Cr3 120.0(4) . .
C31 N3 Cr3 121.0(5) . .
C34 N3 Cr3 121.3(4) . .
C9 N3 Cr3 118.3(4) . .
C46 N8 C43 129.1(6) . .
C46 N8 C18 109.8(6) . .
C43 N8 C18 28.3(4) . .
C46 N8 C22 29.3(4) . .
C43 N8 C22 117.1(6) . .
C18 N8 C22 111.9(5) . .
C46 N8 Cr3 116.9(4) . .
C43 N8 Cr3 113.9(4) . .
C18 N8 Cr3 125.5(4) . .
C22 N8 Cr3 122.6(4) . .
C33 C7 C32 120.8(7) . .
C33 C7 C6 114.5(7) . .
C32 C7 C6 18.7(6) . .
C33 C7 C8 30.6(4) . .
C32 C7 C8 114.5(7) . .
C6 C7 C8 119.3(7) . .
C19 C20 C45 116.6(8) . .
C19 C20 C21 128.5(8) . .
C45 C20 C21 24.3(6) . .
C19 C20 C44 24.1(5) . .
C45 C20 C44 116.9(6) . .
C21 C20 C44 117.9(7) . .
C4 N1 C1 111.7(9) . .
C4 N1 Cr1 122.3(6) . .
C1 N1 Cr1 125.8(8) . .
C4 N2 C5 121.3(7) . .
C4 N2 Cr2 108.1(5) . .
C5 N2 Cr2 129.9(5) . .
C10 N4 C9 135.4(6) . 3_676
C10 N4 Cr2 112.0(5) . .
C9 N4 Cr2 104.2(4) 3_676 .
C10 N5 C13 116.3(8) . .
C10 N5 Cr1 122.1(6) . .
C13 N5 Cr1 121.4(7) . .
C42 N11 C39 117.9(8) . .
C42 N11 Cr1 122.2(6) . .
C39 N11 Cr1 119.0(7) . .
C42 N16 C18 121.5(7) . .
C42 N16 Cr2 109.8(5) . .
C18 N16 Cr2 128.3(6) . .
C47 N17 C22 128.4(7) . 3_676
C47 N17 Cr2 110.0(6) . .
C22 N17 Cr2 116.8(5) 3_676 .
C47 N18 C50 116.5(10) . .
C47 N18 Cr1 122.2(9) . .
C50 N18 Cr1 119.9(8) . .
C2 N19 C3 115.8(10) . .
C12 N20 C11 117.0(9) . .
C41 N25 C40 116.3(11) . .
C48 N26 C49 111.2(11) . .
C2 C1 N1 125.9(13) . .
N19 C2 C1 120.5(14) . .
N19 C3 C4 124.1(8) . .
N1 C4 N2 115.4(7) . .
N1 C4 C3 118.9(7) . .
N2 C4 C3 125.5(7) . .
N3 C5 N2 113.1(7) . .
N3 C5 C6 121.8(8) . .
N2 C5 C6 125.1(8) . .
C5 C6 C7 118.6(9) . .
C9 C8 C7 119.3(8) . .
C8 C9 N3 118.7(7) . .
C8 C9 N4 114.0(7) . 3_676
N3 C9 N4 93.1(5) . 3_676
N5 C10 N4 115.4(7) . .
N5 C10 C11 120.1(8) . .
N4 C10 C11 124.3(7) . .
N20 C11 C10 122.1(9) . .
N20 C12 C13 123.8(10) . .
N5 C13 C12 120.7(9) . .
C19 C18 N16 126.9(8) . .
C19 C18 N8 124.7(7) . .
N16 C18 N8 108.4(6) . .
C20 C19 C18 116.5(9) . .
C22 C21 C20 114.0(10) . .
C21 C22 N8 123.8(8) . .
C21 C22 N17 120.0(8) . 3_676
N8 C22 N17 92.7(6) . 3_676
C40 C39 N11 120.1(13) . .
C39 C40 N25 123.5(14) . .
N25 C41 C42 123.6(9) . .
N11 C42 N16 115.8(7) . .
N11 C42 C41 118.4(8) . .
N16 C42 C41 125.6(8) . .
N18 C47 N17 115.2(9) . .
N18 C47 C48 120.2(9) . .
N17 C47 C48 124.5(8) . .
N26 C48 C47 126.1(10) . .
C50 C49 N26 123.0(10) . .
C49 C50 N18 120.8(10) . .
C17 N6 C14 121.5(10) . .
C17 N6 Cr1 120.7(7) . .
C14 N6 Cr1 117.5(8) . .
C43 N7 C17 124.2(7) . .
C43 N7 Cr2' 111.8(5) . .
C17 N7 Cr2' 123.8(6) . .
C23 N9 C46 136.5(7) . 3_676
C23 N9 Cr2' 125.2(6) . .
C46 N9 Cr2' 96.1(5) 3_676 .
C26 N10 C23 115.6(10) . .
C26 N10 Cr1 122.8(8) . .
C23 N10 Cr1 120.9(7) . .
C30 N12 C31 121.2(8) . .
C30 N12 Cr2' 120.1(6) . .
C31 N12 Cr2' 116.0(6) . .
C35 N13 C34 133.2(6) . 3_676
C35 N13 Cr2' 126.2(6) . .
C34 N13 Cr2' 96.8(4) 3_676 .
C35 N14 C38 117.1(11) . .
C35 N14 Cr1 121.3(8) . .
C38 N14 Cr1 121.1(9) . .
C30 N15 C27 117.5(9) . .
C30 N15 Cr1 120.9(6) . .
C27 N15 Cr1 120.1(8) . .
C16 N21 C15 113.6(10) . .
C25 N22 C24 109.5(14) . .
C29 N23 C28 118.2(11) . .
C36 N24 C37 120.0(13) . .
C15 C14 N6 119.5(13) . .
C14 C15 N21 121.5(13) . .
N21 C16 C17 126.1(10) . .
N6 C17 N7 116.4(8) . .
N6 C17 C16 117.5(9) . .
N7 C17 C16 126.0(8) . .
N9 C23 N10 114.6(9) . .
N9 C23 C24 124.3(10) . .
N10 C23 C24 120.7(10) . .
N22 C24 C23 121.1(14) . .
N22 C25 C26 128.9(13) . .
N10 C26 C25 122.2(11) . .
N15 C27 C28 121.2(13) . .
N23 C28 C27 120.0(13) . .
N23 C29 C30 123.9(10) . .
N15 C30 N12 114.7(8) . .
N15 C30 C29 119.0(8) . .
N12 C30 C29 125.8(8) . .
N3 C31 C32 122.5(9) . .
N3 C31 N12 112.9(7) . .
C32 C31 N12 124.6(9) . .
C7 C32 C31 118.5(10) . .
C7 C33 C34 118.6(8) . .
N3 C34 C33 121.1(7) . .
N3 C34 N13 92.4(5) . 3_676
C33 C34 N13 114.7(7) . 3_676
N14 C35 N13 114.2(9) . .
N14 C35 C36 118.0(9) . .
N13 C35 C36 127.6(9) . .
N24 C36 C35 124.0(12) . .
C38 C37 N24 116.9(13) . .
C37 C38 N14 121.7(12) . .
N8 C43 N7 120.9(7) . .
N8 C43 C44 114.8(7) . .
N7 C43 C44 124.3(8) . .
C43 C44 C20 119.7(7) . .
C20 C45 C46 121.3(8) . .
N8 C46 C45 117.8(7) . .
N8 C46 N9 102.8(6) . 3_676
C45 C46 N9 112.7(8) . 3_676

loop_
_geom_bond_atom_site_label_1
_geom_bond_atom_site_label_2
_geom_bond_distance
_geom_bond_site_symmetry_2
Cr1 N6 2.005(10) .
Cr1 N1 2.033(7) .
Cr1 N18 2.046(12) .
Cr1 N15 2.067(8) .
Cr1 Cr2 2.073(3) .
Cr1 N14 2.147(13) .
Cr1 N11 2.173(7) .
Cr1 N5 2.190(9) .
Cr1 N10 2.204(9) .
Cr1 Cl1 2.4865(13) .
Cr1 Cr2' 2.537(3) .
Cr2 N17 1.924(9) .
Cr2 N2 1.949(8) .
Cr2 N4 2.126(8) .
Cr2 N16 2.178(8) .
Cr2 Cr3 2.480(2) .
Cr2' N7 1.854(9) .
Cr2' N12 2.005(8) .
Cr2' Cr3 2.016(3) .
Cr2' N13 2.046(8) .
Cr2' N9 2.185(9) .
Cr3 Cr2' 2.016(3) 3_676
Cr3 N3 2.048(3) .
Cr3 N3 2.048(3) 3_676
Cr3 N8 2.054(4) .
Cr3 N8 2.054(4) 3_676
Cr3 Cr2 2.480(2) 3_676
N3 C5 1.330(9) .
N3 C31 1.354(10) .
N3 C34 1.382(9) .
N3 C9 1.399(9) .
N8 C46 1.306(9) .
N8 C43 1.319(9) .
N8 C18 1.409(9) .
N8 C22 1.433(10) .
C7 C33 1.365(10) .
C7 C32 1.369(12) .
C7 C6 1.395(11) .
C7 C8 1.422(11) .
C20 C19 1.237(11) .
C20 C45 1.351(11) .
C20 C21 1.396(13) .
C20 C44 1.482(11) .
N1 C4 1.339(10) .
N1 C1 1.414(17) .
N2 C4 1.370(10) .
N2 C5 1.381(10) .
N4 C10 1.384(10) .
N4 C9 1.739(10) 3_676
N5 C10 1.351(12) .
N5 C13 1.367(13) .
N11 C42 1.347(11) .
N11 C39 1.368(15) .
N16 C42 1.377(10) .
N16 C18 1.387(10) .
N17 C47 1.383(11) .
N17 C22 1.710(11) 3_676
N18 C47 1.349(15) .
N18 C50 1.416(15) .
N19 C2 1.275(15) .
N19 C3 1.348(12) .
N20 C12 1.300(15) .
N20 C11 1.326(13) .
N25 C41 1.271(13) .
N25 C40 1.370(18) .
N26 C48 1.320(16) .
N26 C49 1.464(17) .
C1 C2 1.35(2) .
C3 C4 1.419(12) .
C5 C6 1.384(13) .
C8 C9 1.385(12) .
C9 N4 1.739(10) 3_676
C10 C11 1.411(12) .
C12 C13 1.371(15) .
C18 C19 1.381(13) .
C21 C22 1.363(14) .
C22 N17 1.710(11) 3_676
C39 C40 1.314(19) .
C41 C42 1.411(12) .
C47 C48 1.412(13) .
C49 C50 1.349(13) .
N6 C17 1.325(13) .
N6 C14 1.371(15) .
N7 C43 1.359(11) .
N7 C17 1.370(11) .
N9 C23 1.365(12) .
N9 C46 1.662(11) 3_676
N10 C26 1.197(14) .
N10 C23 1.367(13) .
N12 C30 1.366(11) .
N12 C31 1.409(12) .
N13 C35 1.369(11) .
N13 C34 1.852(11) 3_676
N14 C35 1.355(15) .
N14 C38 1.371(16) .
N15 C30 1.361(11) .
N15 C27 1.383(16) .
N21 C16 1.316(14) .
N21 C15 1.455(18) .
N22 C25 1.321(19) .
N22 C24 1.352(19) .
N23 C29 1.332(14) .
N23 C28 1.339(18) .
N24 C36 1.191(16) .
N24 C37 1.406(19) .
C14 C15 1.358(19) .
C16 C17 1.407(13) .
C23 C24 1.406(16) .
C25 C26 1.343(17) .
C27 C28 1.42(2) .
C29 C30 1.405(13) .
C31 C32 1.374(15) .
C33 C34 1.385(12) .
C34 N13 1.852(11) 3_676
C35 C36 1.394(13) .
C37 C38 1.343(16) .
C43 C44 1.442(12) .
C45 C46 1.425(13) .
C46 N9 1.661(11) 3_676
